data_4108242
loop_
_publ_author_name
'Neil C. Tomson'
'Andrew Yan'
'John Arnold'
'Robert G. Bergman'

_publ_contact_author_address
;Department of Chemistry
University of California at Berkeley
Berkeley, CA 94720-1460 (USA)
;
_publ_contact_author_email arnold@berkeley.edu
_publ_contact_author_name 'Prof. John Arnold'
_publ_contact_author_phone (+1)510-643-5181
_publ_section_title
;
 An Unusally Diverse Array of Products Formed upon Carbonylation of a
 Dialkylniobium Complex
;
_journal_name_full 'Journal of the American Chemical Society'
_journal_page_first 11262
_journal_page_last 11263
_journal_paper_doi 10.1021/ja803729k
_journal_volume 130
_journal_year 2008
_chemical_formula_moiety 'C35 H56 N3 Nb'
_chemical_formula_sum 'C35 H56 N3 Nb'
_chemical_formula_weight 611.74
_chemical_name_common (BDI)Me2Nb(NCMe3)
_space_group_IT_number 14
_symmetry_cell_setting monoclinic
_symmetry_Int_Tables_number 14
_symmetry_space_group_name_Hall '-P 2ybc'
_symmetry_space_group_name_H-M 'P 1 21/c 1'
_atom_sites_solution_hydrogens geom
_atom_sites_solution_primary direct
_atom_sites_solution_secondary difmap
_audit_creation_method SHELXL-97
_cell_angle_alpha 90.00
_cell_angle_beta 93.528(2)
_cell_angle_gamma 90.00
_cell_formula_units_Z 4
_cell_length_a 10.5097(12)
_cell_length_b 13.1602(15)
_cell_length_c 25.006(3)
_cell_measurement_reflns_used 9977
_cell_measurement_temperature 150(2)
_cell_measurement_theta_max 64.518
_cell_measurement_theta_min 5.415
_cell_volume 3452.0(7)
_computing_cell_refinement 'SAINT v.7.34A'
_computing_data_collection 'Bruker APEX2 v.2.1-4'
_computing_data_reduction 'SAINT v.7.34A'
_computing_molecular_graphics 'Bruker-AXS XP v.6'
_computing_publication_material 'Bruker-AXS XP v.6'
_computing_structure_refinement 'SHELXL-97 (Sheldrick, 1997)'
_computing_structure_solution 'SHELXS-97 (Sheldrick, 1990)'
_diffrn_ambient_temperature 150(2)
_diffrn_detector_area_resol_mean 8.258
_diffrn_measured_fraction_theta_full 0.990
_diffrn_measured_fraction_theta_max 0.990
_diffrn_measurement_device_type 'Bruker APEX II'
_diffrn_measurement_method '\w scans'
_diffrn_radiation_monochromator 'channel cut Si-(111) crystal'
_diffrn_radiation_probe x-ray
_diffrn_radiation_type synchrotron
_diffrn_radiation_wavelength 0.77490
_diffrn_reflns_av_R_equivalents 0.0575
_diffrn_reflns_av_sigmaI/netI 0.0481
_diffrn_reflns_limit_h_max 15
_diffrn_reflns_limit_h_min -15
_diffrn_reflns_limit_k_max 18
_diffrn_reflns_limit_k_min -18
_diffrn_reflns_limit_l_max 35
_diffrn_reflns_limit_l_min -35
_diffrn_reflns_number 50103
_diffrn_reflns_theta_full 33.78
_diffrn_reflns_theta_max 33.78
_diffrn_reflns_theta_min 2.71
_diffrn_source synchrotron
_diffrn_source_type 'Advanced Light Source 11.3.1'
_diffrn_standards_decay_% 0
_diffrn_standards_interval_count 0
_diffrn_standards_interval_time 0
_diffrn_standards_number 0
_exptl_absorpt_coefficient_mu 0.374
_exptl_absorpt_correction_T_max 1
_exptl_absorpt_correction_T_min 0.878899
_exptl_absorpt_correction_type multi-scan
_exptl_absorpt_process_details 'Blessing, 1995'
_exptl_crystal_colour yellow
_exptl_crystal_density_diffrn 1.177
_exptl_crystal_description block
_exptl_crystal_F_000 1312
_exptl_crystal_size_max 0.10
_exptl_crystal_size_mid 0.06
_exptl_crystal_size_min 0.03
_refine_diff_density_max 0.382
_refine_diff_density_min -0.500
_refine_diff_density_rms 0.063
_refine_ls_extinction_method none
_refine_ls_goodness_of_fit_ref 1.215
_refine_ls_hydrogen_treatment constr
_refine_ls_matrix_type full
_refine_ls_number_parameters 356
_refine_ls_number_reflns 10573
_refine_ls_number_restraints 0
_refine_ls_restrained_S_all 1.215
_refine_ls_R_factor_all 0.0474
_refine_ls_R_factor_gt 0.0336
_refine_ls_shift/su_max 0.001
_refine_ls_shift/su_mean 0.000
_refine_ls_structure_factor_coef Fsqd
_refine_ls_weighting_details 'calc w=1/[\s^2^(Fo^2^)+(0.0277P)^2^+0.0000P] where P=(Fo^2^+2Fc^2^)/3'
_refine_ls_weighting_scheme calc
_refine_ls_wR_factor_gt 0.0806
_refine_ls_wR_factor_ref 0.0849
_reflns_number_gt 8461
_reflns_number_total 10573
_reflns_threshold_expression >2sigma(I)
_cod_data_source_file ja803729k-file003.cif
_cod_data_source_block n5c26txs
_cod_original_sg_symbol_H-M 'P 21/c'
_cod_database_code 4108242

loop_
_symmetry_equiv_pos_as_xyz
'x, y, z'
'-x, y+1/2, -z+1/2'
'-x, -y, -z'
'x, -y-1/2, z-1/2'

loop_
_atom_site_label
_atom_site_type_symbol
_atom_site_fract_x
_atom_site_fract_y
_atom_site_fract_z
_atom_site_U_iso_or_equiv
_atom_site_adp_type
_atom_site_occupancy
_atom_site_symmetry_multiplicity
_atom_site_calc_flag
_atom_site_refinement_flags
Nb1 Nb 0.216299(12) 0.687239(10) 0.142159(5) 0.01939(4) Uani 1 1 d .
N1 N 0.14625(12) 0.62396(10) 0.19583(5) 0.0226(3) Uani 1 1 d .
N2 N 0.28278(12) 0.55894(10) 0.09966(5) 0.0196(2) Uani 1 1 d .
N3 N 0.33061(13) 0.77951(10) 0.08005(5) 0.0211(3) Uani 1 1 d .
C1 C 0.03694(16) 0.74780(14) 0.10741(7) 0.0316(4) Uani 1 1 d .
H1A H -0.0272 0.6937 0.1051 0.047 Uiso 1 1 calc R
H1B H 0.0495 0.7741 0.0714 0.047 Uiso 1 1 calc R
H1C H 0.0079 0.8029 0.1300 0.047 Uiso 1 1 calc R
C2 C 0.31968(18) 0.78652(14) 0.19998(7) 0.0318(4) Uani 1 1 d .
H2A H 0.3417 0.7485 0.2330 0.048 Uiso 1 1 calc R
H2B H 0.2658 0.8446 0.2081 0.048 Uiso 1 1 calc R
H2C H 0.3978 0.8109 0.1848 0.048 Uiso 1 1 calc R
C3 C 0.09222(16) 0.59057(14) 0.24534(7) 0.0272(3) Uani 1 1 d .
C4 C 0.1586(2) 0.64687(17) 0.29289(7) 0.0416(5) Uani 1 1 d .
H4A H 0.1462 0.7202 0.2882 0.062 Uiso 1 1 calc R
H4B H 0.2500 0.6314 0.2947 0.062 Uiso 1 1 calc R
H4C H 0.1221 0.6250 0.3261 0.062 Uiso 1 1 calc R
C5 C -0.04997(17) 0.61692(16) 0.24200(8) 0.0376(4) Uani 1 1 d .
H5A H -0.0929 0.5806 0.2118 0.056 Uiso 1 1 calc R
H5B H -0.0606 0.6903 0.2368 0.056 Uiso 1 1 calc R
H5C H -0.0874 0.5967 0.2753 0.056 Uiso 1 1 calc R
C6 C 0.1106(2) 0.47607(15) 0.25226(8) 0.0401(5) Uani 1 1 d .
H6A H 0.0673 0.4406 0.2219 0.060 Uiso 1 1 calc R
H6B H 0.0745 0.4542 0.2856 0.060 Uiso 1 1 calc R
H6C H 0.2018 0.4600 0.2538 0.060 Uiso 1 1 calc R
C7 C 0.27952(15) 0.46063(12) 0.12601(6) 0.0211(3) Uani 1 1 d .
C8 C 0.17308(15) 0.39615(12) 0.11671(6) 0.0233(3) Uani 1 1 d .
C9 C 0.17336(17) 0.30364(13) 0.14402(7) 0.0293(4) Uani 1 1 d .
H9A H 0.1021 0.2596 0.1389 0.035 Uiso 1 1 calc R
C10 C 0.27540(17) 0.27471(14) 0.17840(7) 0.0307(4) Uani 1 1 d .
H10A H 0.2736 0.2113 0.1965 0.037 Uiso 1 1 calc R
C11 C 0.37943(17) 0.33782(13) 0.18632(7) 0.0281(4) Uani 1 1 d .
H11A H 0.4497 0.3168 0.2094 0.034 Uiso 1 1 calc R
C12 C 0.38331(15) 0.43206(13) 0.16097(6) 0.0236(3) Uani 1 1 d .
C13 C 0.05997(15) 0.42323(13) 0.07835(7) 0.0280(3) Uani 1 1 d .
H13A H 0.0847 0.4833 0.0568 0.034 Uiso 1 1 calc R
C14 C -0.05616(17) 0.45314(16) 0.10874(8) 0.0373(4) Uani 1 1 d .
H14A H -0.0332 0.5089 0.1335 0.056 Uiso 1 1 calc R
H14B H -0.0846 0.3945 0.1290 0.056 Uiso 1 1 calc R
H14C H -0.1251 0.4752 0.0832 0.056 Uiso 1 1 calc R
C15 C 0.02339(19) 0.33668(16) 0.03910(8) 0.0399(5) Uani 1 1 d .
H15A H -0.0490 0.3579 0.0151 0.060 Uiso 1 1 calc R
H15B H -0.0003 0.2764 0.0592 0.060 Uiso 1 1 calc R
H15C H 0.0961 0.3205 0.0179 0.060 Uiso 1 1 calc R
C16 C 0.49937(16) 0.50019(14) 0.17154(7) 0.0291(4) Uani 1 1 d .
H16A H 0.4861 0.5632 0.1496 0.035 Uiso 1 1 calc R
C17 C 0.5141(2) 0.53123(16) 0.23037(8) 0.0411(5) Uani 1 1 d .
H17A H 0.4360 0.5650 0.2405 0.062 Uiso 1 1 calc R
H17B H 0.5863 0.5780 0.2358 0.062 Uiso 1 1 calc R
H17C H 0.5294 0.4706 0.2526 0.062 Uiso 1 1 calc R
C18 C 0.62101(19) 0.44845(19) 0.15488(9) 0.0496(6) Uani 1 1 d .
H18A H 0.6937 0.4942 0.1619 0.074 Uiso 1 1 calc R
H18B H 0.6123 0.4324 0.1166 0.074 Uiso 1 1 calc R
H18C H 0.6350 0.3857 0.1755 0.074 Uiso 1 1 calc R
C19 C 0.33961(17) 0.45709(13) 0.02141(7) 0.0296(4) Uani 1 1 d .
H19A H 0.4079 0.4217 0.0424 0.044 Uiso 1 1 calc R
H19B H 0.3660 0.4690 -0.0150 0.044 Uiso 1 1 calc R
H19C H 0.2623 0.4153 0.0198 0.044 Uiso 1 1 calc R
C20 C 0.31282(14) 0.55791(12) 0.04771(6) 0.0213(3) Uani 1 1 d .
C21 C 0.32443(15) 0.64263(13) 0.01580(6) 0.0237(3) Uani 1 1 d .
H21A H 0.3201 0.6299 -0.0217 0.028 Uiso 1 1 calc R
C22 C 0.34189(15) 0.74577(13) 0.03072(6) 0.0238(3) Uani 1 1 d .
C23 C 0.3807(2) 0.81527(14) -0.01383(7) 0.0335(4) Uani 1 1 d .
H23A H 0.4468 0.8623 0.0003 0.050 Uiso 1 1 calc R
H23B H 0.3064 0.8540 -0.0279 0.050 Uiso 1 1 calc R
H23C H 0.4140 0.7744 -0.0426 0.050 Uiso 1 1 calc R
C24 C 0.39281(16) 0.87572(12) 0.09260(6) 0.0246(3) Uani 1 1 d .
C25 C 0.32795(17) 0.96873(13) 0.08784(7) 0.0276(3) Uani 1 1 d .
C26 C 0.39369(19) 1.05755(14) 0.10393(7) 0.0340(4) Uani 1 1 d .
H26A H 0.3506 1.1210 0.1016 0.041 Uiso 1 1 calc R
C27 C 0.5193(2) 1.05459(14) 0.12297(7) 0.0367(4) Uani 1 1 d .
H27A H 0.5618 1.1156 0.1339 0.044 Uiso 1 1 calc R
C28 C 0.58397(19) 0.96271(14) 0.12627(7) 0.0340(4) Uani 1 1 d .
H28A H 0.6712 0.9615 0.1387 0.041 Uiso 1 1 calc R
C29 C 0.52251(17) 0.87217(13) 0.11162(7) 0.0270(3) Uani 1 1 d .
C30 C 0.19087(18) 0.97752(14) 0.06553(7) 0.0325(4) Uani 1 1 d .
H30A H 0.1621 0.9088 0.0527 0.039 Uiso 1 1 calc R
C31 C 0.1037(2) 1.01160(16) 0.10899(9) 0.0448(5) Uani 1 1 d .
H31A H 0.1113 0.9639 0.1391 0.067 Uiso 1 1 calc R
H31B H 0.0151 1.0130 0.0942 0.067 Uiso 1 1 calc R
H31C H 0.1287 1.0797 0.1215 0.067 Uiso 1 1 calc R
C32 C 0.1793(2) 1.05099(16) 0.01780(9) 0.0467(5) Uani 1 1 d .
H32A H 0.2354 1.0284 -0.0097 0.070 Uiso 1 1 calc R
H32B H 0.2043 1.1194 0.0298 0.070 Uiso 1 1 calc R
H32C H 0.0909 1.0520 0.0028 0.070 Uiso 1 1 calc R
C33 C 0.59517(16) 0.77236(14) 0.11656(7) 0.0309(4) Uani 1 1 d .
H33A H 0.5310 0.7163 0.1165 0.037 Uiso 1 1 calc R
C34 C 0.6791(2) 0.76417(18) 0.16862(8) 0.0445(5) Uani 1 1 d .
H34A H 0.6268 0.7748 0.1993 0.067 Uiso 1 1 calc R
H34B H 0.7461 0.8159 0.1689 0.067 Uiso 1 1 calc R
H34C H 0.7180 0.6965 0.1711 0.067 Uiso 1 1 calc R
C35 C 0.6774(2) 0.75473(18) 0.06940(8) 0.0464(5) Uani 1 1 d .
H35A H 0.6243 0.7590 0.0359 0.070 Uiso 1 1 calc R
H35B H 0.7165 0.6872 0.0724 0.070 Uiso 1 1 calc R
H35C H 0.7444 0.8066 0.0695 0.070 Uiso 1 1 calc R

loop_
_atom_site_aniso_label
_atom_site_aniso_U_11
_atom_site_aniso_U_22
_atom_site_aniso_U_33
_atom_site_aniso_U_23
_atom_site_aniso_U_13
_atom_site_aniso_U_12
Nb1 0.02003(7) 0.02058(7) 0.01774(7) -0.00126(5) 0.00269(4) 0.00051(5)
N1 0.0224(6) 0.0251(7) 0.0205(6) -0.0008(5) 0.0028(5) 0.0029(5)
N2 0.0197(6) 0.0214(6) 0.0178(6) -0.0008(5) 0.0018(5) 0.0006(5)
N3 0.0239(6) 0.0208(6) 0.0186(6) 0.0007(5) 0.0022(5) -0.0004(5)
C1 0.0260(8) 0.0333(9) 0.0353(9) 0.0048(8) 0.0009(7) 0.0033(7)
C2 0.0375(10) 0.0346(10) 0.0237(8) -0.0057(7) 0.0053(7) -0.0082(8)
C3 0.0271(8) 0.0329(9) 0.0224(8) 0.0037(7) 0.0089(6) 0.0045(7)
C4 0.0478(12) 0.0553(13) 0.0224(9) -0.0009(9) 0.0081(8) -0.0045(10)
C5 0.0299(9) 0.0502(12) 0.0340(10) 0.0056(9) 0.0131(8) 0.0083(8)
C6 0.0493(12) 0.0362(11) 0.0367(10) 0.0114(8) 0.0192(9) 0.0090(9)
C7 0.0209(7) 0.0205(7) 0.0223(7) -0.0008(6) 0.0043(6) 0.0032(6)
C8 0.0227(7) 0.0221(8) 0.0254(8) -0.0019(6) 0.0025(6) 0.0009(6)
C9 0.0282(8) 0.0230(8) 0.0372(10) -0.0011(7) 0.0056(7) -0.0038(7)
C10 0.0360(9) 0.0226(8) 0.0339(9) 0.0054(7) 0.0059(7) 0.0037(7)
C11 0.0276(8) 0.0283(9) 0.0284(8) 0.0057(7) 0.0022(7) 0.0061(7)
C12 0.0214(7) 0.0261(8) 0.0235(8) 0.0018(6) 0.0033(6) 0.0025(6)
C13 0.0226(8) 0.0291(9) 0.0321(9) -0.0013(7) -0.0004(6) -0.0022(7)
C14 0.0239(8) 0.0425(11) 0.0456(11) -0.0029(9) 0.0022(8) 0.0030(8)
C15 0.0350(10) 0.0406(11) 0.0431(11) -0.0098(9) -0.0056(8) -0.0009(8)
C16 0.0233(8) 0.0332(9) 0.0302(9) 0.0066(7) -0.0022(7) -0.0018(7)
C17 0.0393(11) 0.0433(12) 0.0405(11) -0.0061(9) -0.0007(9) -0.0049(9)
C18 0.0274(10) 0.0712(16) 0.0512(13) -0.0116(12) 0.0099(9) -0.0054(10)
C19 0.0343(9) 0.0271(9) 0.0281(9) -0.0059(7) 0.0095(7) 0.0000(7)
C20 0.0185(7) 0.0238(8) 0.0218(7) -0.0024(6) 0.0017(6) 0.0008(6)
C21 0.0266(8) 0.0275(8) 0.0170(7) -0.0028(6) 0.0014(6) -0.0008(6)
C22 0.0243(7) 0.0269(8) 0.0203(7) 0.0025(6) 0.0027(6) 0.0002(6)
C23 0.0471(11) 0.0315(9) 0.0226(8) 0.0029(7) 0.0074(7) -0.0047(8)
C24 0.0312(8) 0.0230(8) 0.0201(7) -0.0004(6) 0.0054(6) -0.0039(7)
C25 0.0365(9) 0.0243(8) 0.0228(8) 0.0014(6) 0.0078(7) -0.0006(7)
C26 0.0496(11) 0.0229(8) 0.0299(9) -0.0012(7) 0.0059(8) -0.0031(8)
C27 0.0530(12) 0.0286(9) 0.0283(9) -0.0005(7) 0.0021(8) -0.0142(9)
C28 0.0388(10) 0.0347(10) 0.0282(9) 0.0021(7) 0.0000(7) -0.0111(8)
C29 0.0311(8) 0.0268(8) 0.0235(8) 0.0014(7) 0.0047(6) -0.0043(7)
C30 0.0400(10) 0.0223(8) 0.0355(10) 0.0019(7) 0.0044(8) 0.0045(7)
C31 0.0452(12) 0.0359(11) 0.0549(13) -0.0040(10) 0.0147(10) 0.0054(9)
C32 0.0548(13) 0.0367(11) 0.0477(13) 0.0111(9) -0.0047(10) 0.0026(10)
C33 0.0261(8) 0.0290(9) 0.0373(10) 0.0009(8) -0.0013(7) -0.0045(7)
C34 0.0438(11) 0.0541(13) 0.0354(11) 0.0033(10) -0.0010(9) 0.0110(10)
C35 0.0509(13) 0.0494(13) 0.0386(11) -0.0094(10) 0.0008(9) 0.0115(10)

loop_
_atom_type_symbol
_atom_type_description
_atom_type_scat_dispersion_real
_atom_type_scat_dispersion_imag
_atom_type_scat_source
C C -0.0020 0.0020 'International Tables Vol C Tables 4.2.6.8 and 6.1.1.4'
H H 0.0000 0.0000 'International Tables Vol C Tables 4.2.6.8 and 6.1.1.4'
N N -0.0031 0.0040 'International Tables Vol C Tables 4.2.6.8 and 6.1.1.4'
Nb Nb -1.6442 0.7316 'International Tables Vol C Tables 4.2.6.8 and 6.1.1.4'

loop_
_geom_angle_atom_site_label_1
_geom_angle_atom_site_label_2
_geom_angle_atom_site_label_3
_geom_angle
N1 Nb1 N2 99.71(5)
N1 Nb1 C1 94.83(6)
N2 Nb1 C1 113.11(6)
N1 Nb1 C2 89.58(6)
N2 Nb1 C2 129.55(6)
C1 Nb1 C2 115.33(7)
N1 Nb1 N3 172.01(5)
N2 Nb1 N3 83.33(5)
C1 Nb1 N3 90.71(6)
C2 Nb1 N3 82.83(6)
C3 N1 Nb1 168.96(12)
C20 N2 C7 116.04(13)
C20 N2 Nb1 125.97(11)
C7 N2 Nb1 117.43(9)
C22 N3 C24 115.43(13)
C22 N3 Nb1 121.32(11)
C24 N3 Nb1 123.25(10)
Nb1 C1 H1A 109.5
Nb1 C1 H1B 109.5
H1A C1 H1B 109.5
Nb1 C1 H1C 109.5
H1A C1 H1C 109.5
H1B C1 H1C 109.5
Nb1 C2 H2A 109.5
Nb1 C2 H2B 109.5
H2A C2 H2B 109.5
Nb1 C2 H2C 109.5
H2A C2 H2C 109.5
H2B C2 H2C 109.5
N1 C3 C6 109.85(14)
N1 C3 C5 108.33(14)
C6 C3 C5 110.22(16)
N1 C3 C4 109.28(14)
C6 C3 C4 109.93(16)
C5 C3 C4 109.21(15)
C3 C4 H4A 109.5
C3 C4 H4B 109.5
H4A C4 H4B 109.5
C3 C4 H4C 109.5
H4A C4 H4C 109.5
H4B C4 H4C 109.5
C3 C5 H5A 109.5
C3 C5 H5B 109.5
H5A C5 H5B 109.5
C3 C5 H5C 109.5
H5A C5 H5C 109.5
H5B C5 H5C 109.5
C3 C6 H6A 109.5
C3 C6 H6B 109.5
H6A C6 H6B 109.5
C3 C6 H6C 109.5
H6A C6 H6C 109.5
H6B C6 H6C 109.5
C12 C7 C8 121.20(15)
C12 C7 N2 118.73(14)
C8 C7 N2 120.06(14)
C9 C8 C7 117.77(15)
C9 C8 C13 119.35(15)
C7 C8 C13 122.88(15)
C10 C9 C8 121.42(16)
C10 C9 H9A 119.3
C8 C9 H9A 119.3
C11 C10 C9 120.03(16)
C11 C10 H10A 120.0
C9 C10 H10A 120.0
C10 C11 C12 121.07(16)
C10 C11 H11A 119.5
C12 C11 H11A 119.5
C11 C12 C7 118.49(15)
C11 C12 C16 119.33(15)
C7 C12 C16 122.18(15)
C8 C13 C14 111.29(15)
C8 C13 C15 112.56(15)
C14 C13 C15 109.42(15)
C8 C13 H13A 107.8
C14 C13 H13A 107.8
C15 C13 H13A 107.8
C13 C14 H14A 109.5
C13 C14 H14B 109.5
H14A C14 H14B 109.5
C13 C14 H14C 109.5
H14A C14 H14C 109.5
H14B C14 H14C 109.5
C13 C15 H15A 109.5
C13 C15 H15B 109.5
H15A C15 H15B 109.5
C13 C15 H15C 109.5
H15A C15 H15C 109.5
H15B C15 H15C 109.5
C12 C16 C17 110.96(15)
C12 C16 C18 111.37(16)
C17 C16 C18 110.19(16)
C12 C16 H16A 108.1
C17 C16 H16A 108.1
C18 C16 H16A 108.1
C16 C17 H17A 109.5
C16 C17 H17B 109.5
H17A C17 H17B 109.5
C16 C17 H17C 109.5
H17A C17 H17C 109.5
H17B C17 H17C 109.5
C16 C18 H18A 109.5
C16 C18 H18B 109.5
H18A C18 H18B 109.5
C16 C18 H18C 109.5
H18A C18 H18C 109.5
H18B C18 H18C 109.5
C20 C19 H19A 109.5
C20 C19 H19B 109.5
H19A C19 H19B 109.5
C20 C19 H19C 109.5
H19A C19 H19C 109.5
H19B C19 H19C 109.5
N2 C20 C21 125.44(15)
N2 C20 C19 119.02(14)
C21 C20 C19 115.53(14)
C20 C21 C22 129.50(14)
C20 C21 H21A 115.3
C22 C21 H21A 115.3
N3 C22 C21 123.32(14)
N3 C22 C23 121.74(15)
C21 C22 C23 114.89(14)
C22 C23 H23A 109.5
C22 C23 H23B 109.5
H23A C23 H23B 109.5
C22 C23 H23C 109.5
H23A C23 H23C 109.5
H23B C23 H23C 109.5
C25 C24 C29 120.65(15)
C25 C24 N3 122.23(15)
C29 C24 N3 117.09(15)
C24 C25 C26 118.31(17)
C24 C25 C30 122.91(15)
C26 C25 C30 118.77(16)
C27 C26 C25 121.35(18)
C27 C26 H26A 119.3
C25 C26 H26A 119.3
C26 C27 C28 120.10(17)
C26 C27 H27A 119.9
C28 C27 H27A 119.9
C27 C28 C29 120.80(18)
C27 C28 H28A 119.6
C29 C28 H28A 119.6
C28 C29 C24 118.75(17)
C28 C29 C33 119.66(16)
C24 C29 C33 121.59(15)
C25 C30 C31 110.96(16)
C25 C30 C32 111.21(16)
C31 C30 C32 110.20(16)
C25 C30 H30A 108.1
C31 C30 H30A 108.1
C32 C30 H30A 108.1
C30 C31 H31A 109.5
C30 C31 H31B 109.5
H31A C31 H31B 109.5
C30 C31 H31C 109.5
H31A C31 H31C 109.5
H31B C31 H31C 109.5
C30 C32 H32A 109.5
C30 C32 H32B 109.5
H32A C32 H32B 109.5
C30 C32 H32C 109.5
H32A C32 H32C 109.5
H32B C32 H32C 109.5
C29 C33 C35 112.02(16)
C29 C33 C34 112.96(16)
C35 C33 C34 108.87(16)
C29 C33 H33A 107.6
C35 C33 H33A 107.6
C34 C33 H33A 107.6
C33 C34 H34A 109.5
C33 C34 H34B 109.5
H34A C34 H34B 109.5
C33 C34 H34C 109.5
H34A C34 H34C 109.5
H34B C34 H34C 109.5
C33 C35 H35A 109.5
C33 C35 H35B 109.5
H35A C35 H35B 109.5
C33 C35 H35C 109.5
H35A C35 H35C 109.5
H35B C35 H35C 109.5

loop_
_geom_bond_atom_site_label_1
_geom_bond_atom_site_label_2
_geom_bond_distance
Nb1 N1 1.7773(13)
Nb1 N2 2.1354(13)
Nb1 C1 2.1776(17)
Nb1 C2 2.1874(17)
Nb1 N3 2.3578(13)
N1 C3 1.461(2)
N2 C20 1.3557(19)
N2 C7 1.453(2)
N3 C22 1.323(2)
N3 C24 1.450(2)
C1 H1A 0.9800
C1 H1B 0.9800
C1 H1C 0.9800
C2 H2A 0.9800
C2 H2B 0.9800
C2 H2C 0.9800
C3 C6 1.528(3)
C3 C5 1.531(2)
C3 C4 1.532(3)
C4 H4A 0.9800
C4 H4B 0.9800
C4 H4C 0.9800
C5 H5A 0.9800
C5 H5B 0.9800
C5 H5C 0.9800
C6 H6A 0.9800
C6 H6B 0.9800
C6 H6C 0.9800
C7 C12 1.406(2)
C7 C8 1.412(2)
C8 C9 1.396(2)
C8 C13 1.523(2)
C9 C10 1.386(2)
C9 H9A 0.9500
C10 C11 1.377(3)
C10 H10A 0.9500
C11 C12 1.395(2)
C11 H11A 0.9500
C12 C16 1.524(2)
C13 C14 1.529(2)
C13 C15 1.537(2)
C13 H13A 1.0000
C14 H14A 0.9800
C14 H14B 0.9800
C14 H14C 0.9800
C15 H15A 0.9800
C15 H15B 0.9800
C15 H15C 0.9800
C16 C17 1.525(3)
C16 C18 1.529(3)
C16 H16A 1.0000
C17 H17A 0.9800
C17 H17B 0.9800
C17 H17C 0.9800
C18 H18A 0.9800
C18 H18B 0.9800
C18 H18C 0.9800
C19 C20 1.515(2)
C19 H19A 0.9800
C19 H19B 0.9800
C19 H19C 0.9800
C20 C21 1.381(2)
C21 C22 1.417(2)
C21 H21A 0.9500
C22 C23 1.516(2)
C23 H23A 0.9800
C23 H23B 0.9800
C23 H23C 0.9800
C24 C25 1.403(2)
C24 C29 1.417(2)
C25 C26 1.404(2)
C25 C30 1.517(3)
C26 C27 1.376(3)
C26 H26A 0.9500
C27 C28 1.387(3)
C27 H27A 0.9500
C28 C29 1.394(2)
C28 H28A 0.9500
C29 C33 1.521(3)
C30 C31 1.531(3)
C30 C32 1.535(3)
C30 H30A 1.0000
C31 H31A 0.9800
C31 H31B 0.9800
C31 H31C 0.9800
C32 H32A 0.9800
C32 H32B 0.9800
C32 H32C 0.9800
C33 C35 1.522(3)
C33 C34 1.530(3)
C33 H33A 1.0000
C34 H34A 0.9800
C34 H34B 0.9800
C34 H34C 0.9800
C35 H35A 0.9800
C35 H35B 0.9800
C35 H35C 0.9800

loop_
_geom_torsion_atom_site_label_1
_geom_torsion_atom_site_label_2
_geom_torsion_atom_site_label_3
_geom_torsion_atom_site_label_4
_geom_torsion
N2 Nb1 N1 C3 157.5(6)
C1 Nb1 N1 C3 -88.1(6)
C2 Nb1 N1 C3 27.3(6)
N3 Nb1 N1 C3 45.6(8)
N1 Nb1 N2 C20 160.42(12)
C1 Nb1 N2 C20 60.86(14)
C2 Nb1 N2 C20 -102.01(13)
N3 Nb1 N2 C20 -27.05(12)
N1 Nb1 N2 C7 -10.65(11)
C1 Nb1 N2 C7 -110.20(11)
C2 Nb1 N2 C7 86.93(12)
N3 Nb1 N2 C7 161.89(11)
N1 Nb1 N3 C22 144.9(4)
N2 Nb1 N3 C22 31.98(12)
C1 Nb1 N3 C22 -81.21(13)
C2 Nb1 N3 C22 163.35(13)
N1 Nb1 N3 C24 -35.1(4)
N2 Nb1 N3 C24 -148.03(12)
C1 Nb1 N3 C24 98.78(13)
C2 Nb1 N3 C24 -16.66(13)
Nb1 N1 C3 C6 -152.0(5)
Nb1 N1 C3 C5 87.5(6)
Nb1 N1 C3 C4 -31.3(7)
C20 N2 C7 C12 102.05(17)
Nb1 N2 C7 C12 -86.00(15)
C20 N2 C7 C8 -78.51(18)
Nb1 N2 C7 C8 93.45(15)
C12 C7 C8 C9 1.0(2)
N2 C7 C8 C9 -178.47(14)
C12 C7 C8 C13 -178.74(15)
N2 C7 C8 C13 1.8(2)
C7 C8 C9 C10 -1.2(3)
C13 C8 C9 C10 178.53(16)
C8 C9 C10 C11 0.1(3)
C9 C10 C11 C12 1.2(3)
C10 C11 C12 C7 -1.4(3)
C10 C11 C12 C16 179.04(16)
C8 C7 C12 C11 0.3(2)
N2 C7 C12 C11 179.73(14)
C8 C7 C12 C16 179.84(15)
N2 C7 C12 C16 -0.7(2)
C9 C8 C13 C14 74.4(2)
C7 C8 C13 C14 -105.94(18)
C9 C8 C13 C15 -48.9(2)
C7 C8 C13 C15 130.81(17)
C11 C12 C16 C17 -62.9(2)
C7 C12 C16 C17 117.60(18)
C11 C12 C16 C18 60.3(2)
C7 C12 C16 C18 -119.26(19)
C7 N2 C20 C21 -178.21(14)
Nb1 N2 C20 C21 10.6(2)
C7 N2 C20 C19 0.2(2)
Nb1 N2 C20 C19 -170.93(11)
N2 C20 C21 C22 18.4(3)
C19 C20 C21 C22 -160.14(16)
C24 N3 C22 C21 159.50(15)
Nb1 N3 C22 C21 -20.5(2)
C24 N3 C22 C23 -17.7(2)
Nb1 N3 C22 C23 162.26(12)
C20 C21 C22 N3 -10.7(3)
C20 C21 C22 C23 166.68(17)
C22 N3 C24 C25 94.18(19)
Nb1 N3 C24 C25 -85.81(17)
C22 N3 C24 C29 -87.63(18)
Nb1 N3 C24 C29 92.38(15)
C29 C24 C25 C26 -1.9(2)
N3 C24 C25 C26 176.20(15)
C29 C24 C25 C30 177.34(15)
N3 C24 C25 C30 -4.5(2)
C24 C25 C26 C27 1.3(3)
C30 C25 C26 C27 -178.04(16)
C25 C26 C27 C28 0.4(3)
C26 C27 C28 C29 -1.5(3)
C27 C28 C29 C24 0.8(3)
C27 C28 C29 C33 -178.94(16)
C25 C24 C29 C28 0.9(2)
N3 C24 C29 C28 -177.28(15)
C25 C24 C29 C33 -179.35(15)
N3 C24 C29 C33 2.4(2)
C24 C25 C30 C31 113.29(19)
C26 C25 C30 C31 -67.4(2)
C24 C25 C30 C32 -123.66(18)
C26 C25 C30 C32 55.6(2)
C28 C29 C33 C35 -80.9(2)
C24 C29 C33 C35 99.4(2)
C28 C29 C33 C34 42.5(2)
C24 C29 C33 C34 -137.21(17)
